data_2017424
loop_
_publ_author_name
'Lincke, J\"org'
'L\"assig, Daniel'
'Krautscheid, Harald'

_publ_section_title
;
 Halogeno(triazolyl)zinc complexes as molecular building blocks for
 metal--organic frameworks
;
_journal_coeditor_code EG3026
_journal_issue 12
_journal_name_full 'Acta Crystallographica Section C'
_journal_page_first m488
_journal_page_last m490
_journal_paper_doi 10.1107/S010827010904668X
_journal_volume 65
_journal_year 2009
_chemical_formula_iupac '[Zn Br2 (C11 H11 N3 O2)2], 2H2 O'
_chemical_formula_moiety 'C22 H22 Br2 N6 O4 Zn, 2(H2 O)'
_chemical_formula_sum 'C22 H26 Br2 N6 O6 Zn'
_chemical_formula_weight 695.68
_chemical_name_systematic
;
dibromido[4-(3,5-dimethyl-4<i>H</i>-1,2,4-triazol-4-yl)benzoic
acid-\k<i>N</i>^1^]zinc(II) dihydrate
;
_space_group_IT_number 43
_symmetry_cell_setting orthorhombic
_symmetry_space_group_name_Hall 'F 2 -2d'
_symmetry_space_group_name_H-M 'F d d 2'
_audit_creation_method 'WinGX routine CIF_UPDATE'
_cell_angle_alpha 90
_cell_angle_beta 90
_cell_angle_gamma 90
_cell_formula_units_Z 8
_cell_length_a 16.1158(12)
_cell_length_b 44.425(4)
_cell_length_c 7.3861(5)
_cell_measurement_reflns_used 10693
_cell_measurement_temperature 180(2)
_cell_measurement_theta_max 29.61
_cell_measurement_theta_min 1.83
_cell_volume 5288.0(7)
_computing_cell_refinement 'X-AREA (Stoe & Cie, 2000)'
_computing_data_collection 'X-AREA (Stoe & Cie, 2000)'
_computing_data_reduction 'X-AREA, X-RED (Stoe & Cie, 2000)'
_computing_molecular_graphics 'DIAMOND (Brandenburg, 2006)'
_computing_publication_material 'WinGX (Farrugia, 1999)'
_computing_structure_refinement
;
SHELXL97 (Sheldrick, 2008)
;
_computing_structure_solution
;
SHELXS97 (Sheldrick, 2008)
;
_diffrn_ambient_temperature 180(2)
_diffrn_detector_area_resol_mean 6.67
_diffrn_measured_fraction_theta_full 0.999
_diffrn_measured_fraction_theta_max 0.999
_diffrn_measurement_device_type 'Stoe IPDS-2T'
_diffrn_measurement_method '\w scans'
_diffrn_radiation_monochromator graphite
_diffrn_radiation_source 'fine-focus sealed tube'
_diffrn_radiation_type MoK\a
_diffrn_radiation_wavelength 0.71073
_diffrn_reflns_av_R_equivalents 0.0515
_diffrn_reflns_limit_h_max 21
_diffrn_reflns_limit_h_min -21
_diffrn_reflns_limit_k_max 50
_diffrn_reflns_limit_k_min -58
_diffrn_reflns_limit_l_max 9
_diffrn_reflns_limit_l_min -9
_diffrn_reflns_number 8551
_diffrn_reflns_theta_full 28
_diffrn_reflns_theta_max 28
_diffrn_reflns_theta_min 2.69
_diffrn_standards_number 0
_exptl_absorpt_coefficient_mu 4.01
_exptl_absorpt_correction_T_max 0.7133
_exptl_absorpt_correction_T_min 0.3963
_exptl_absorpt_correction_type numerical
_exptl_absorpt_process_details '(X-RED; Stoe & Cie, 2000)'
_exptl_crystal_colour colourless
_exptl_crystal_density_diffrn 1.748
_exptl_crystal_density_method 'not measured'
_exptl_crystal_description prism
_exptl_crystal_F_000 2784
_exptl_crystal_size_max 0.34
_exptl_crystal_size_mid 0.25
_exptl_crystal_size_min 0.11
_refine_diff_density_max 0.623
_refine_diff_density_min -0.651
_refine_ls_abs_structure_details 'Flack (1983)'
_refine_ls_abs_structure_Flack -0.007(10)
_refine_ls_extinction_coef 0.00096(10)
_refine_ls_extinction_expression Fc^*^=kFc[1+0.001xFc^2^\l^3^/sin(2\q)]^-1/4^
_refine_ls_extinction_method SHELXL
_refine_ls_goodness_of_fit_ref 1.011
_refine_ls_hydrogen_treatment mixed
_refine_ls_matrix_type full
_refine_ls_number_parameters 179
_refine_ls_number_reflns 3189
_refine_ls_number_restraints 4
_refine_ls_restrained_S_all 1.01
_refine_ls_R_factor_gt 0.0333
_refine_ls_shift/su_max 0.002
_refine_ls_structure_factor_coef Fsqd
_refine_ls_weighting_details 'calc w=1/[\s^2^(Fo^2^)+(0.0658P)^2^+0.0000P] where P=(Fo^2^+2Fc^2^)/3'
_refine_ls_weighting_scheme calc
_refine_ls_wR_factor_ref 0.09
_reflns_number_gt 2987
_reflns_number_total 3189
_reflns_threshold_expression I>2\s(I)
_cod_data_source_file eg3026.cif
_cod_data_source_block II
_cod_database_code 2017424
_cod_database_fobs_code 2017424

loop_
_symmetry_equiv_pos_as_xyz
'x, y, z'
'-x, -y, z'
'-x+1/4, y+1/4, z+1/4'
'x+3/4, -y+3/4, z+1/4'
'x, y+1/2, z+1/2'
'-x, -y+1/2, z+1/2'
'-x+1/4, y+3/4, z+3/4'
'x+3/4, -y+5/4, z+3/4'
'x+1/2, y, z+1/2'
'-x+1/2, -y, z+1/2'
'-x+3/4, y+1/4, z+3/4'
'x+5/4, -y+3/4, z+3/4'
'x+1/2, y+1/2, z'
'-x+1/2, -y+1/2, z'
'-x+3/4, y+3/4, z+1/4'
'x+5/4, -y+5/4, z+1/4'

loop_
_atom_site_type_symbol
_atom_site_label
_atom_site_fract_x
_atom_site_fract_y
_atom_site_fract_z
_atom_site_U_iso_or_equiv
_atom_site_adp_type
_atom_site_calc_flag
_atom_site_refinement_flags
_atom_site_occupancy
_atom_site_disorder_assembly
_atom_site_disorder_group
Zn Zn1 0.5 0.5 0.15980(6) 0.02364(13) Uani d S 1 . .
Br Br1 0.38200(2) 0.515555(9) -0.00035(5) 0.04164(13) Uani d . 1 . .
C C1 0.75146(17) 0.58742(8) 1.2218(5) 0.0277(6) Uani d . 1 . .
C C2 0.71176(19) 0.57958(7) 1.0464(4) 0.0253(6) Uani d . 1 . .
C C3 0.75579(18) 0.56818(7) 0.8990(5) 0.0265(6) Uani d . 1 . .
H H3 0.8138 0.5648 0.9094 0.032 Uiso calc R 1 . .
C C4 0.71572(17) 0.56171(7) 0.7374(5) 0.0266(6) Uani d . 1 . .
H H4 0.7463 0.5551 0.6349 0.032 Uiso calc R 1 . .
C C5 0.62950(17) 0.56505(7) 0.7277(5) 0.0254(6) Uani d . 1 . .
C C6 0.58480(19) 0.57582(9) 0.8737(5) 0.0311(7) Uani d . 1 . .
H H6 0.5262 0.5779 0.8657 0.037 Uiso calc R 1 . .
C C7 0.62594(18) 0.58361(9) 1.0319(4) 0.0301(7) Uani d . 1 . .
H H7 0.5957 0.5917 1.1309 0.036 Uiso calc R 1 . .
C C8 0.6409(2) 0.50520(8) 0.5136(6) 0.0350(7) Uani d . 1 . .
H H8A 0.6195 0.4873 0.4511 0.053 Uiso calc R 1 . .
H H8B 0.641 0.5016 0.6445 0.053 Uiso calc R 1 . .
H H8C 0.6976 0.5093 0.4726 0.053 Uiso calc R 1 . .
C C9 0.58709(17) 0.53142(7) 0.4722(4) 0.0250(6) Uani d . 1 . .
C C10 0.52695(17) 0.57572(7) 0.4798(5) 0.0257(6) Uani d . 1 . .
C C11 0.5081(2) 0.60745(8) 0.5256(6) 0.0340(7) Uani d . 1 . .
H H11A 0.4942 0.6185 0.4149 0.051 Uiso calc R 1 . .
H H11B 0.5566 0.6167 0.5832 0.051 Uiso calc R 1 . .
H H11C 0.4609 0.6081 0.6092 0.051 Uiso calc R 1 . .
N N1 0.53273(16) 0.53308(6) 0.3404(4) 0.0252(5) Uani d . 1 . .
N N2 0.49473(15) 0.56101(6) 0.3429(4) 0.0251(5) Uani d . 1 . .
N N3 0.58543(16) 0.55784(6) 0.5651(4) 0.0252(5) Uani d . 1 . .
O O1 0.83002(15) 0.57899(7) 1.2334(4) 0.0380(6) Uani d . 1 . .
H H1 0.8491 0.584 1.3349 0.057 Uiso calc R 1 . .
O O2 0.71477(17) 0.60028(7) 1.3436(4) 0.0391(6) Uani d . 1 . .
H H3B 0.416(3) 0.6093(6) 0.077(7) 0.047(14) Uiso d D 1 . .
H H3A 0.419(3) 0.5796(8) 0.119(6) 0.039(12) Uiso d D 1 . .
O O3 0.39598(16) 0.59261(6) 0.0495(4) 0.0351(5) Uani d D 1 . .

loop_
_atom_site_aniso_label
_atom_site_aniso_U_11
_atom_site_aniso_U_22
_atom_site_aniso_U_33
_atom_site_aniso_U_12
_atom_site_aniso_U_13
_atom_site_aniso_U_23
Zn1 0.0265(2) 0.0232(2) 0.0212(2) 0.00084(18) 0 0
Br1 0.04058(19) 0.0433(2) 0.0411(2) 0.01080(15) -0.01645(15) -0.00694(17)
C1 0.0304(14) 0.0270(14) 0.0259(15) -0.0011(11) -0.0013(12) 0.0023(12)
C2 0.0292(13) 0.0253(14) 0.0214(14) -0.0018(11) -0.0021(11) 0.0032(11)
C3 0.0244(12) 0.0260(12) 0.0291(15) 0.0034(11) -0.0007(11) 0.0000(14)
C4 0.0263(12) 0.0264(13) 0.0271(14) 0.0032(11) 0.0017(12) -0.0012(13)
C5 0.0266(12) 0.0263(14) 0.0232(15) -0.0018(10) -0.0034(11) -0.0033(13)
C6 0.0246(13) 0.0405(18) 0.0283(16) -0.0012(13) 0.0024(12) -0.0020(14)
C7 0.0259(13) 0.0402(17) 0.0242(16) -0.0002(12) 0.0012(11) -0.0018(14)
C8 0.0405(17) 0.0298(16) 0.0347(17) 0.0103(14) -0.0103(15) -0.0024(14)
C9 0.0282(12) 0.0258(14) 0.0212(14) 0.0010(11) -0.0001(11) -0.0017(13)
C10 0.0246(12) 0.0251(13) 0.0272(14) 0.0009(11) 0.0000(12) 0.0014(13)
C11 0.0371(15) 0.0274(15) 0.0374(18) 0.0042(13) -0.0021(13) -0.0059(14)
N1 0.0290(12) 0.0211(12) 0.0253(12) 0.0009(9) -0.0054(10) -0.0039(10)
N2 0.0272(11) 0.0216(12) 0.0265(12) 0.0023(9) -0.0011(10) -0.0015(10)
N3 0.0270(11) 0.0260(13) 0.0227(12) 0.0014(10) -0.0018(10) 0.0005(10)
O1 0.0326(10) 0.0522(15) 0.0291(12) 0.0047(10) -0.0048(10) -0.0013(13)
O2 0.0425(13) 0.0488(15) 0.0261(12) 0.0098(12) -0.0062(10) -0.0071(12)
O3 0.0387(12) 0.0326(13) 0.0339(14) -0.0002(11) -0.0096(10) -0.0007(11)

loop_
_atom_type_symbol
_atom_type_description
_atom_type_scat_dispersion_real
_atom_type_scat_dispersion_imag
_atom_type_scat_source
C C 0.0033 0.0016 'International Tables Vol C Tables 4.2.6.8 and 6.1.1.4'
H H 0 0 'International Tables Vol C Tables 4.2.6.8 and 6.1.1.4'
Br Br -0.2901 2.4595 'International Tables Vol C Tables 4.2.6.8 and 6.1.1.4'
N N 0.0061 0.0033 'International Tables Vol C Tables 4.2.6.8 and 6.1.1.4'
O O 0.0106 0.006 'International Tables Vol C Tables 4.2.6.8 and 6.1.1.4'
Zn Zn 0.2839 1.4301 'International Tables Vol C Tables 4.2.6.8 and 6.1.1.4'

loop_
_geom_angle_atom_site_label_1
_geom_angle_atom_site_label_2
_geom_angle_atom_site_label_3
_geom_angle_site_symmetry_1
_geom_angle_site_symmetry_3
_geom_angle
_geom_angle_publ_flag
N1 Zn1 N1 . 2_665 98.97(16) ?
N1 Zn1 Br1 . . 108.98(7) ?
N1 Zn1 Br1 2_665 . 109.29(7) ?
N1 Zn1 Br1 . 2_665 109.29(7) ?
N1 Zn1 Br1 2_665 2_665 108.98(7) ?
Br1 Zn1 Br1 . 2_665 119.38(3) ?
O2 C1 O1 . . 123.3(3) ?
O2 C1 C2 . . 123.0(3) ?
O1 C1 C2 . . 113.7(3) ?
C3 C2 C7 . . 119.3(3) ?
C3 C2 C1 . . 123.1(3) ?
C7 C2 C1 . . 117.5(3) ?
C4 C3 C2 . . 120.7(3) ?
C4 C3 H3 . . 119.7 ?
C2 C3 H3 . . 119.7 ?
C3 C4 C5 . . 119.0(3) ?
C3 C4 H4 . . 120.5 ?
C5 C4 H4 . . 120.5 ?
C6 C5 C4 . . 121.0(3) ?
C6 C5 N3 . . 118.2(3) ?
C4 C5 N3 . . 120.8(3) ?
C5 C6 C7 . . 119.6(3) ?
C5 C6 H6 . . 120.2 ?
C7 C6 H6 . . 120.2 ?
C6 C7 C2 . . 120.3(3) ?
C6 C7 H7 . . 119.8 ?
C2 C7 H7 . . 119.8 ?
C9 C8 H8A . . 109.5 ?
C9 C8 H8B . . 109.5 ?
H8A C8 H8B . . 109.5 ?
C9 C8 H8C . . 109.5 ?
H8A C8 H8C . . 109.5 ?
H8B C8 H8C . . 109.5 ?
N1 C9 N3 . . 108.2(3) ?
N1 C9 C8 . . 126.0(3) ?
N3 C9 C8 . . 125.8(3) ?
N2 C10 N3 . . 109.6(3) ?
N2 C10 C11 . . 124.7(3) ?
N3 C10 C11 . . 125.6(3) ?
C10 C11 H11A . . 109.5 ?
C10 C11 H11B . . 109.5 ?
H11A C11 H11B . . 109.5 ?
C10 C11 H11C . . 109.5 ?
H11A C11 H11C . . 109.5 ?
H11B C11 H11C . . 109.5 ?
C9 N1 N2 . . 109.6(3) ?
C9 N1 Zn1 . . 127.8(2) ?
N2 N1 Zn1 . . 122.5(2) ?
C10 N2 N1 . . 106.4(2) ?
C9 N3 C10 . . 106.2(3) ?
C9 N3 C5 . . 127.4(3) ?
C10 N3 C5 . . 126.3(3) ?
C1 O1 H1 . . 109.5 ?
H3B O3 H3A . . 107(4) ?

loop_
_geom_bond_atom_site_label_1
_geom_bond_atom_site_label_2
_geom_bond_site_symmetry_2
_geom_bond_distance
_geom_bond_publ_flag
Zn1 N1 . 2.054(3) ?
Zn1 N1 2_665 2.054(3) ?
Zn1 Br1 . 2.3438(4) ?
Zn1 Br1 2_665 2.3438(4) ?
C1 O2 . 1.219(4) ?
C1 O1 . 1.323(4) ?
C1 C2 . 1.486(4) ?
C2 C3 . 1.394(5) ?
C2 C7 . 1.399(4) ?
C3 C4 . 1.387(5) ?
C3 H3 . 0.95 ?
C4 C5 . 1.399(4) ?
C4 H4 . 0.95 ?
C5 C6 . 1.382(5) ?
C5 N3 . 1.431(4) ?
C6 C7 . 1.388(5) ?
C6 H6 . 0.95 ?
C7 H7 . 0.95 ?
C8 C9 . 1.484(4) ?
C8 H8A . 0.98 ?
C8 H8B . 0.98 ?
C8 H8C . 0.98 ?
C9 N1 . 1.312(4) ?
C9 N3 . 1.360(4) ?
C10 N2 . 1.311(4) ?
C10 N3 . 1.384(4) ?
C10 C11 . 1.482(5) ?
C11 H11A . 0.98 ?
C11 H11B . 0.98 ?
C11 H11C . 0.98 ?
N1 N2 . 1.384(4) ?
O1 H1 . 0.84 ?
O3 H3B . 0.835(19) ?
O3 H3A . 0.855(19) ?

loop_
_geom_hbond_atom_site_label_D
_geom_hbond_atom_site_label_H
_geom_hbond_atom_site_label_A
_geom_hbond_site_symmetry_A
_geom_hbond_distance_DH
_geom_hbond_distance_HA
_geom_hbond_distance_DA
_geom_hbond_angle_DHA
O3 H3A N2 . 0.855(19) 2.22(3) 3.033(4) 159(4)
O3 H3B O2 8_453 0.835(19) 1.96(2) 2.788(4) 169(5)
O1 H1 O3 9_556 0.84 1.80 2.636(4) 176
